data_8106368
loop_
_publ_author_name
'Ren, Zong-Li'
'Wang, Lan'
'Liu, Ling-Zhi'
'Li, Xiang-Qian'
'Dong, Wen-Kui'

_publ_section_title
;
 Crystal structure of
 5,5&#x2032;-dimethoxy-2,2&#x2032;-[1,1&#x2032;-(ethylenedioxydinitrilo)diethylidyne]diphenol,
 C20H24N2O6
;
_journal_issue 6
_journal_name_full 'Zeitschrift f\"ur Kristallographie - New Crystal Structures'
_journal_page_first 975
_journal_page_last 977
_journal_paper_doi 10.1515/ncrs-2017-0391
_journal_volume 233
_journal_year 2018
_chemical_formula_moiety 'C20 H24 N2 O6'
_chemical_formula_sum 'C20 H24 N2 O6'
_chemical_formula_weight 388.41
_space_group_crystal_system triclinic
_space_group_IT_number 2
_space_group_name_Hall '-P 1'
_space_group_name_H-M_alt 'P -1'
_atom_sites_solution_hydrogens geom
_cell_angle_alpha 105.118(3)
_cell_angle_beta 101.188(2)
_cell_angle_gamma 94.739(3)
_cell_formula_units_Z 2
_cell_length_a 7.1389(5)
_cell_length_b 9.4977(7)
_cell_length_c 14.6456(10)
_cell_measurement_reflns_used 3243
_cell_measurement_temperature 153(2)
_cell_measurement_theta_max 27.49
_cell_measurement_theta_min 2.31
_cell_volume 931.08(12)
_computing_cell_refinement 'Bruker SAINT'
_computing_data_collection 'Bruker APEX2'
_computing_data_reduction 'Bruker SAINT'
_computing_molecular_graphics 'Bruker SHELXTL'
_computing_publication_material 'Bruker SHELXTL'
_computing_structure_refinement 'SHELXL-2018/3 (Sheldrick, 2018)'
_computing_structure_solution 'SHELXT 2014/5 (Sheldrick, 2014)'
_diffrn_ambient_temperature 153(2)
_diffrn_measured_fraction_theta_full 0.993
_diffrn_measured_fraction_theta_max 0.993
_diffrn_measurement_device_type 'Bruker APEX-II CCD'
_diffrn_measurement_method '\f and \w scans'
_diffrn_radiation_type MoK\a
_diffrn_radiation_wavelength 0.71073
_diffrn_reflns_av_R_equivalents 0.0627
_diffrn_reflns_av_unetI/netI 0.0817
_diffrn_reflns_Laue_measured_fraction_full 0.993
_diffrn_reflns_Laue_measured_fraction_max 0.993
_diffrn_reflns_limit_h_max 8
_diffrn_reflns_limit_h_min -8
_diffrn_reflns_limit_k_max 11
_diffrn_reflns_limit_k_min -8
_diffrn_reflns_limit_l_max 17
_diffrn_reflns_limit_l_min -17
_diffrn_reflns_number 6634
_diffrn_reflns_point_group_measured_fraction_full 0.993
_diffrn_reflns_point_group_measured_fraction_max 0.993
_diffrn_reflns_theta_full 25.009
_diffrn_reflns_theta_max 25.009
_diffrn_reflns_theta_min 2.244
_exptl_absorpt_coefficient_mu 0.103
_exptl_crystal_colour colorless
_exptl_crystal_density_diffrn 1.385
_exptl_crystal_description needle
_exptl_crystal_F_000 412
_exptl_crystal_size_max 0.260
_exptl_crystal_size_mid 0.230
_exptl_crystal_size_min 0.190
_refine_diff_density_max 0.282
_refine_diff_density_min -0.323
_refine_diff_density_rms 0.062
_refine_ls_extinction_coef .
_refine_ls_extinction_method none
_refine_ls_goodness_of_fit_ref 1.045
_refine_ls_hydrogen_treatment constr
_refine_ls_matrix_type full
_refine_ls_number_parameters 259
_refine_ls_number_reflns 3266
_refine_ls_number_restraints 0
_refine_ls_restrained_S_all 1.045
_refine_ls_R_factor_all 0.0758
_refine_ls_R_factor_gt 0.0564
_refine_ls_shift/su_max 0.021
_refine_ls_shift/su_mean 0.000
_refine_ls_structure_factor_coef Fsqd
_refine_ls_weighting_details 'w=1/[\s^2^(Fo^2^)+(0.0784P)^2^+0.3096P] where P=(Fo^2^+2Fc^2^)/3'
_refine_ls_weighting_scheme calc
_refine_ls_wR_factor_gt 0.1505
_refine_ls_wR_factor_ref 0.1646
_reflns_Friedel_coverage 0.000
_reflns_Friedel_fraction_full .
_reflns_Friedel_fraction_max .
_reflns_number_gt 2482
_reflns_number_total 3266
_reflns_threshold_expression 'I > 2\s(I)'
_cod_data_source_file suppl_ncrs-2017-0391_suppl.cif
_cod_data_source_block 0m_a
_cod_original_cell_volume 931.08(11)
_cod_database_code 8106368
_shelx_space_group_comment
;
The symmetry employed for this shelxl refinement is uniquely defined
by the following loop, which should always be used as a source of
symmetry information in preference to the above space-group names.
They are only intended as comments.
;
_shelx_estimated_absorpt_t_min 0.974
_shelx_estimated_absorpt_t_max 0.981

loop_
_space_group_symop_operation_xyz
'x, y, z'
'-x, -y, -z'

loop_
_atom_site_label
_atom_site_type_symbol
_atom_site_fract_x
_atom_site_fract_y
_atom_site_fract_z
_atom_site_U_iso_or_equiv
_atom_site_adp_type
_atom_site_occupancy
_atom_site_site_symmetry_order
_atom_site_calc_flag
_atom_site_refinement_flags_posn
_atom_site_refinement_flags_adp
_atom_site_refinement_flags_occupancy
_atom_site_disorder_assembly
_atom_site_disorder_group
C1 C 1.0205(4) -0.0199(3) 0.85784(17) 0.0340(7) Uani 1 1 d . . . . .
H1A H 1.144195 -0.000637 0.840587 0.051 Uiso 1 1 calc R U . . .
H1B H 1.039244 -0.066492 0.910648 0.051 Uiso 1 1 calc R U . . .
H1C H 0.970153 0.073248 0.878946 0.051 Uiso 1 1 calc R U . . .
C2 C 0.8514(3) -0.0694(3) 0.69363(16) 0.0210(5) Uani 1 1 d . . . . .
C3 C 0.9261(3) 0.0668(3) 0.68938(15) 0.0195(5) Uani 1 1 d . . . . .
H3 H 1.006282 0.135260 0.745458 0.023 Uiso 1 1 calc R U . . .
C4 C 0.8829(3) 0.1033(3) 0.60217(15) 0.0180(5) Uani 1 1 d . . . . .
C5 C 0.7650(3) 0.0039(3) 0.51769(15) 0.0177(5) Uani 1 1 d . . . . .
C6 C 0.6914(3) -0.1326(3) 0.52569(16) 0.0197(5) Uani 1 1 d . . . . .
H6 H 0.610902 -0.201760 0.470058 0.024 Uiso 1 1 calc R U . . .
C7 C 0.7318(3) -0.1700(3) 0.61134(16) 0.0222(5) Uani 1 1 d . . . . .
H7 H 0.679006 -0.263206 0.614623 0.027 Uiso 1 1 calc R U . . .
C8 C 0.7189(3) 0.0390(3) 0.42403(15) 0.0171(5) Uani 1 1 d . . . . .
C9 C 0.6063(3) -0.0749(3) 0.33521(15) 0.0221(5) Uani 1 1 d . . . . .
H9A H 0.605523 -0.038592 0.278378 0.033 Uiso 1 1 calc R U . . .
H9B H 0.473511 -0.095557 0.341795 0.033 Uiso 1 1 calc R U . . .
H9C H 0.665763 -0.165444 0.327116 0.033 Uiso 1 1 calc R U . . .
C10 C 0.8222(3) 0.3443(3) 0.34477(17) 0.0261(6) Uani 1 1 d . . . . .
H10A H 0.817583 0.357469 0.279538 0.031 Uiso 1 1 calc R U . . .
H10B H 0.959479 0.357126 0.378419 0.031 Uiso 1 1 calc R U . . .
C11 C 0.7255(3) 0.4612(3) 0.40045(16) 0.0265(6) Uani 1 1 d . . . . .
H11A H 0.718276 0.442112 0.463063 0.032 Uiso 1 1 calc R U . . .
H11B H 0.805482 0.557974 0.414943 0.032 Uiso 1 1 calc R U . . .
C12 C 0.3873(3) 0.5424(3) 0.22381(16) 0.0216(5) Uani 1 1 d . . . . .
C13 C 0.1995(3) 0.4949(3) 0.24579(18) 0.0302(6) Uani 1 1 d . . . . .
H13A H 0.190729 0.390828 0.244345 0.045 Uiso 1 1 calc R U . . .
H13B H 0.092571 0.508388 0.197081 0.045 Uiso 1 1 calc R U . . .
H13C H 0.192469 0.554590 0.310313 0.045 Uiso 1 1 calc R U . . .
C14 C 0.3923(3) 0.6079(3) 0.14311(15) 0.0210(5) Uani 1 1 d . . . . .
C15 C 0.5656(3) 0.6495(3) 0.11834(16) 0.0208(5) Uani 1 1 d . . . . .
C16 C 0.5653(3) 0.7108(3) 0.04174(16) 0.0233(5) Uani 1 1 d . . . . .
H16 H 0.683646 0.738811 0.026396 0.028 Uiso 1 1 calc R U . . .
C17 C 0.3938(3) 0.7310(3) -0.01182(16) 0.0250(6) Uani 1 1 d . . . . .
C18 C 0.2203(3) 0.6902(3) 0.01058(17) 0.0288(6) Uani 1 1 d . . . . .
H18 H 0.101778 0.703305 -0.026671 0.035 Uiso 1 1 calc R U . . .
C19 C 0.2209(3) 0.6309(3) 0.08677(17) 0.0255(6) Uani 1 1 d . . . . .
H19 H 0.101628 0.604596 0.101796 0.031 Uiso 1 1 calc R U . . .
C20 C 0.5523(4) 0.8415(3) -0.11097(18) 0.0334(7) Uani 1 1 d . . . . .
H20A H 0.626886 0.921359 -0.055630 0.050 Uiso 1 1 calc R U . . .
H20B H 0.520890 0.878210 -0.167961 0.050 Uiso 1 1 calc R U . . .
H20C H 0.628661 0.760549 -0.124846 0.050 Uiso 1 1 calc R U . . .
N1 N 0.7830(2) 0.1708(2) 0.42553(12) 0.0198(5) Uani 1 1 d . . . . .
N2 N 0.5514(3) 0.5304(2) 0.27345(13) 0.0241(5) Uani 1 1 d . . . . .
O1 O 0.8863(2) -0.1158(2) 0.77513(11) 0.0276(4) Uani 1 1 d . . . . .
O2 O 0.9624(2) 0.23875(18) 0.60326(11) 0.0231(4) Uani 1 1 d . . . . .
H2 H 0.930530 0.250192 0.547636 0.035 Uiso 1 1 calc R U . . .
O3 O 0.7360(2) 0.19814(19) 0.33417(10) 0.0236(4) Uani 1 1 d . . . . .
O4 O 0.5344(2) 0.46846(19) 0.34970(11) 0.0275(4) Uani 1 1 d . . . . .
O5 O 0.7408(2) 0.63313(19) 0.16622(11) 0.0255(4) Uani 1 1 d . . . . .
H5 H 0.727886 0.597299 0.211728 0.038 Uiso 1 1 calc R U . . .
O6 O 0.3785(2) 0.7898(2) -0.08836(11) 0.0330(5) Uani 1 1 d . . . . .

loop_
_atom_site_aniso_label
_atom_site_aniso_U_11
_atom_site_aniso_U_22
_atom_site_aniso_U_33
_atom_site_aniso_U_23
_atom_site_aniso_U_13
_atom_site_aniso_U_12
C1 0.0393(15) 0.0435(17) 0.0226(13) 0.0204(12) -0.0007(11) 0.0075(12)
C2 0.0139(11) 0.0321(14) 0.0243(12) 0.0193(11) 0.0042(9) 0.0070(9)
C3 0.0121(10) 0.0278(13) 0.0197(11) 0.0114(10) 0.0001(8) 0.0014(9)
C4 0.0104(10) 0.0229(13) 0.0244(12) 0.0130(10) 0.0037(9) 0.0026(9)
C5 0.0098(10) 0.0245(13) 0.0223(12) 0.0134(10) 0.0020(8) 0.0035(9)
C6 0.0118(10) 0.0229(13) 0.0263(12) 0.0116(10) 0.0025(9) 0.0014(9)
C7 0.0159(11) 0.0253(13) 0.0306(13) 0.0179(11) 0.0043(9) 0.0024(9)
C8 0.0090(10) 0.0244(13) 0.0219(11) 0.0127(10) 0.0028(8) 0.0054(9)
C9 0.0187(11) 0.0282(14) 0.0210(12) 0.0125(10) 0.0009(9) 0.0026(10)
C10 0.0193(12) 0.0345(15) 0.0289(13) 0.0227(12) -0.0011(9) -0.0005(10)
C11 0.0256(12) 0.0279(14) 0.0269(12) 0.0185(11) -0.0044(10) -0.0020(10)
C12 0.0190(11) 0.0199(13) 0.0257(12) 0.0086(10) 0.0019(9) 0.0017(9)
C13 0.0238(12) 0.0387(16) 0.0381(14) 0.0257(13) 0.0091(10) 0.0074(11)
C14 0.0211(12) 0.0191(12) 0.0226(12) 0.0077(10) 0.0025(9) 0.0021(9)
C15 0.0179(11) 0.0203(13) 0.0233(12) 0.0084(10) -0.0008(9) 0.0032(9)
C16 0.0209(12) 0.0262(13) 0.0224(12) 0.0085(10) 0.0033(9) -0.0003(10)
C17 0.0297(13) 0.0271(14) 0.0195(12) 0.0116(11) 0.0021(10) 0.0042(10)
C18 0.0199(12) 0.0361(16) 0.0310(13) 0.0161(12) -0.0023(10) 0.0042(10)
C19 0.0172(11) 0.0327(15) 0.0277(12) 0.0128(11) 0.0022(9) 0.0023(10)
C20 0.0354(14) 0.0436(17) 0.0270(13) 0.0228(13) 0.0048(11) 0.0022(12)
N1 0.0160(9) 0.0300(12) 0.0185(10) 0.0172(9) 0.0014(7) 0.0045(8)
N2 0.0241(10) 0.0260(12) 0.0271(10) 0.0186(9) 0.0029(8) 0.0015(8)
O1 0.0269(9) 0.0376(11) 0.0239(9) 0.0226(8) 0.0013(7) 0.0008(7)
O2 0.0257(9) 0.0231(9) 0.0208(8) 0.0132(7) -0.0005(7) -0.0037(7)
O3 0.0233(8) 0.0314(10) 0.0196(8) 0.0187(7) -0.0021(6) 0.0017(7)
O4 0.0242(9) 0.0349(10) 0.0324(9) 0.0261(8) 0.0048(7) 0.0043(7)
O5 0.0170(8) 0.0368(11) 0.0273(9) 0.0207(8) 0.0006(6) 0.0028(7)
O6 0.0279(9) 0.0508(13) 0.0261(9) 0.0242(9) 0.0016(7) 0.0056(8)

loop_
_atom_type_symbol
_atom_type_description
_atom_type_scat_dispersion_real
_atom_type_scat_dispersion_imag
_atom_type_scat_source
C C 0.0033 0.0016 'International Tables Vol C Tables 4.2.6.8 and 6.1.1.4'
H H 0.0000 0.0000 'International Tables Vol C Tables 4.2.6.8 and 6.1.1.4'
N N 0.0061 0.0033 'International Tables Vol C Tables 4.2.6.8 and 6.1.1.4'
O O 0.0106 0.0060 'International Tables Vol C Tables 4.2.6.8 and 6.1.1.4'

loop_
_geom_angle_atom_site_label_1
_geom_angle_atom_site_label_2
_geom_angle_atom_site_label_3
_geom_angle
_geom_angle_site_symmetry_1
_geom_angle_site_symmetry_3
O1 C1 H1A 109.5 . .
O1 C1 H1B 109.5 . .
H1A C1 H1B 109.5 . .
O1 C1 H1C 109.5 . .
H1A C1 H1C 109.5 . .
H1B C1 H1C 109.5 . .
O1 C2 C3 123.9(2) . .
O1 C2 C7 115.69(19) . .
C3 C2 C7 120.39(19) . .
C2 C3 C4 119.5(2) . .
C2 C3 H3 120.3 . .
C4 C3 H3 120.3 . .
O2 C4 C3 116.20(19) . .
O2 C4 C5 122.24(18) . .
C3 C4 C5 121.6(2) . .
C6 C5 C4 116.92(19) . .
C6 C5 C8 120.4(2) . .
C4 C5 C8 122.66(19) . .
C7 C6 C5 122.2(2) . .
C7 C6 H6 118.9 . .
C5 C6 H6 118.9 . .
C6 C7 C2 119.4(2) . .
C6 C7 H7 120.3 . .
C2 C7 H7 120.3 . .
N1 C8 C5 115.72(19) . .
N1 C8 C9 124.03(18) . .
C5 C8 C9 120.25(19) . .
C8 C9 H9A 109.5 . .
C8 C9 H9B 109.5 . .
H9A C9 H9B 109.5 . .
C8 C9 H9C 109.5 . .
H9A C9 H9C 109.5 . .
H9B C9 H9C 109.5 . .
O3 C10 C11 113.37(18) . .
O3 C10 H10A 108.9 . .
C11 C10 H10A 108.9 . .
O3 C10 H10B 108.9 . .
C11 C10 H10B 108.9 . .
H10A C10 H10B 107.7 . .
O4 C11 C10 113.46(19) . .
O4 C11 H11A 108.9 . .
C10 C11 H11A 108.9 . .
O4 C11 H11B 108.9 . .
C10 C11 H11B 108.9 . .
H11A C11 H11B 107.7 . .
N2 C12 C14 116.19(19) . .
N2 C12 C13 122.84(19) . .
C14 C12 C13 120.96(19) . .
C12 C13 H13A 109.5 . .
C12 C13 H13B 109.5 . .
H13A C13 H13B 109.5 . .
C12 C13 H13C 109.5 . .
H13A C13 H13C 109.5 . .
H13B C13 H13C 109.5 . .
C19 C14 C15 116.82(19) . .
C19 C14 C12 120.61(19) . .
C15 C14 C12 122.6(2) . .
O5 C15 C16 115.81(19) . .
O5 C15 C14 123.06(19) . .
C16 C15 C14 121.1(2) . .
C17 C16 C15 120.1(2) . .
C17 C16 H16 119.9 . .
C15 C16 H16 119.9 . .
O6 C17 C16 124.5(2) . .
O6 C17 C18 115.5(2) . .
C16 C17 C18 120.0(2) . .
C19 C18 C17 119.8(2) . .
C19 C18 H18 120.1 . .
C17 C18 H18 120.1 . .
C18 C19 C14 122.1(2) . .
C18 C19 H19 118.9 . .
C14 C19 H19 118.9 . .
O6 C20 H20A 109.5 . .
O6 C20 H20B 109.5 . .
H20A C20 H20B 109.5 . .
O6 C20 H20C 109.5 . .
H20A C20 H20C 109.5 . .
H20B C20 H20C 109.5 . .
C8 N1 O3 113.38(18) . .
C12 N2 O4 112.72(17) . .
C2 O1 C1 116.65(17) . .
C4 O2 H2 109.5 . .
N1 O3 C10 107.77(16) . .
N2 O4 C11 107.99(15) . .
C15 O5 H5 109.5 . .
C17 O6 C20 117.88(18) . .

loop_
_geom_bond_atom_site_label_1
_geom_bond_atom_site_label_2
_geom_bond_distance
_geom_bond_site_symmetry_2
C1 O1 1.430(3) .
C1 H1A 0.9800 .
C1 H1B 0.9800 .
C1 H1C 0.9800 .
C2 O1 1.363(2) .
C2 C3 1.380(3) .
C2 C7 1.400(3) .
C3 C4 1.393(3) .
C3 H3 0.9500 .
C4 O2 1.358(3) .
C4 C5 1.409(3) .
C5 C6 1.400(3) .
C5 C8 1.477(3) .
C6 C7 1.375(3) .
C6 H6 0.9500 .
C7 H7 0.9500 .
C8 N1 1.291(3) .
C8 C9 1.492(3) .
C9 H9A 0.9800 .
C9 H9B 0.9800 .
C9 H9C 0.9800 .
C10 O3 1.428(3) .
C10 C11 1.499(4) .
C10 H10A 0.9900 .
C10 H10B 0.9900 .
C11 O4 1.438(3) .
C11 H11A 0.9900 .
C11 H11B 0.9900 .
C12 N2 1.284(3) .
C12 C14 1.477(3) .
C12 C13 1.499(3) .
C13 H13A 0.9800 .
C13 H13B 0.9800 .
C13 H13C 0.9800 .
C14 C19 1.404(3) .
C14 C15 1.409(3) .
C15 O5 1.352(3) .
C15 C16 1.392(3) .
C16 C17 1.377(3) .
C16 H16 0.9500 .
C17 O6 1.367(3) .
C17 C18 1.392(3) .
C18 C19 1.374(3) .
C18 H18 0.9500 .
C19 H19 0.9500 .
C20 O6 1.426(3) .
C20 H20A 0.9800 .
C20 H20B 0.9800 .
C20 H20C 0.9800 .
N1 O3 1.411(2) .
N2 O4 1.411(2) .
O2 H2 0.8400 .
O5 H5 0.8400 .
